data_7041249
loop_
_publ_author_name
'Zhang, Kun'
'Yuan, Chen'
'Guo, Fu-Sheng'
'Zhang, Yi-Quan'
'Wang, Yao-Yu'

_publ_section_title
;
 Fine-tuning terminal solvent ligands to rationally enhance the energy
 barrier in dinuclear dysprosium single-molecule magnets.
;
_journal_issue 1
_journal_name_full 'Dalton transactions (Cambridge, England : 2003)'
_journal_page_first 186
_journal_page_last 192
_journal_paper_doi 10.1039/c6dt04231g
_journal_volume 46
_journal_year 2016
_chemical_formula_moiety 'C66 H60 Dy2 N6 O14'
_chemical_formula_sum 'C66 H60 Dy2 N6 O14'
_chemical_formula_weight 1486.20
_space_group_crystal_system monoclinic
_space_group_IT_number 15
_space_group_name_Hall '-C 2yc'
_space_group_name_H-M_alt 'C 1 2/c 1'
_symmetry_space_group_name_Hall '-C 2yc'
_symmetry_space_group_name_H-M 'C 1 2/c 1'
_atom_sites_solution_hydrogens mixed
_atom_sites_solution_primary direct
_atom_sites_solution_secondary difmap
_audit_creation_method SHELXL-2014/7
_audit_update_record
;
2016-11-21 deposited with the CCDC.
2016-11-23 downloaded from the CCDC.
;
_cell_angle_alpha 90
_cell_angle_beta 103.361(11)
_cell_angle_gamma 90
_cell_formula_units_Z 4
_cell_length_a 26.984(16)
_cell_length_b 10.811(7)
_cell_length_c 21.325(13)
_cell_measurement_reflns_used 3165
_cell_measurement_temperature 296(2)
_cell_measurement_theta_max 21.92
_cell_measurement_theta_min 2.70
_cell_volume 6053(6)
_computing_cell_refinement 'Bruker SMART'
_computing_data_collection 'Bruker SMART APEX II'
_computing_data_reduction 'Bruker SAINT'
_computing_molecular_graphics 'SHELXL-2014/7 (Sheldrick, 2014)'
_computing_publication_material 'SHELXL-2014/7 (Sheldrick, 2014)'
_computing_structure_refinement 'SHELXL-2014/7 (Sheldrick, 2014)'
_computing_structure_solution 'SHELXL-2014/7 (Sheldrick, 2014)'
_diffrn_ambient_temperature 296(2)
_diffrn_measured_fraction_theta_full 0.976
_diffrn_measured_fraction_theta_max 0.976
_diffrn_measurement_device_type 'CCD area detector'
_diffrn_measurement_method 'phi and omega scans'
_diffrn_radiation_type MoK\a
_diffrn_radiation_wavelength 0.71073
_diffrn_reflns_av_R_equivalents 0.0583
_diffrn_reflns_av_unetI/netI 0.0682
_diffrn_reflns_Laue_measured_fraction_full 0.976
_diffrn_reflns_Laue_measured_fraction_max 0.976
_diffrn_reflns_limit_h_max 18
_diffrn_reflns_limit_h_min -31
_diffrn_reflns_limit_k_max 12
_diffrn_reflns_limit_k_min -12
_diffrn_reflns_limit_l_max 24
_diffrn_reflns_limit_l_min -23
_diffrn_reflns_number 13848
_diffrn_reflns_point_group_measured_fraction_full 0.976
_diffrn_reflns_point_group_measured_fraction_max 0.976
_diffrn_reflns_theta_full 24.507
_diffrn_reflns_theta_max 24.507
_diffrn_reflns_theta_min 2.182
_diffrn_source 'sealed tube'
_exptl_absorpt_coefficient_mu 2.522
_exptl_absorpt_correction_T_max 0.6595
_exptl_absorpt_correction_T_min 0.5386
_exptl_absorpt_correction_type multi-scan
_exptl_absorpt_process_details 'SADABS V2012/1(Bruker AXS Inc.)'
_exptl_crystal_colour 'light yellow'
_exptl_crystal_density_diffrn 1.631
_exptl_crystal_density_method 'not measured'
_exptl_crystal_description block
_exptl_crystal_F_000 2968
_exptl_crystal_size_max 0.280
_exptl_crystal_size_mid 0.240
_exptl_crystal_size_min 0.180
_refine_diff_density_max 1.249
_refine_diff_density_min -1.590
_refine_diff_density_rms 0.145
_refine_ls_extinction_method none
_refine_ls_goodness_of_fit_ref 0.996
_refine_ls_hydrogen_treatment constr
_refine_ls_matrix_type full
_refine_ls_number_parameters 397
_refine_ls_number_reflns 4918
_refine_ls_number_restraints 6
_refine_ls_restrained_S_all 0.997
_refine_ls_R_factor_all 0.0686
_refine_ls_R_factor_gt 0.0444
_refine_ls_shift/su_max 0.001
_refine_ls_shift/su_mean 0.000
_refine_ls_structure_factor_coef Fsqd
_refine_ls_weighting_details 'w=1/[\s^2^(Fo^2^)+(0.0745P)^2^] where P=(Fo^2^+2Fc^2^)/3'
_refine_ls_weighting_scheme calc
_refine_ls_wR_factor_gt 0.1142
_refine_ls_wR_factor_ref 0.1277
_reflns_Friedel_coverage 0.000
_reflns_number_gt 3566
_reflns_number_total 4918
_reflns_threshold_expression 'I > 2\s(I)'
_cod_data_source_file c6dt04231g2.cif
_cod_data_source_block 1
_cod_depositor_comments
;
The following automatic conversions were performed:

'_exptl_absorpt_correction_type' value 'Multi-scan' changed to
'multi-scan' according to
/usr/data/users/saulius/crontab/automatic-downloads/rss-feeds/RSC/lib/dictionaries/cif_core.dic
dictionary named 'cif_core.dic' version 2.4.2 from 2011-04-26.

Automatic conversion script
Id: cif_fix_values 4268 2015-11-12 08:31:59Z antanas 

 Adding full bibliography for 7041249--7041250.cif.
;
_cod_database_code 7041249
_shelx_shelxl_version_number 2014/7
_shelx_space_group_comment
;
The symmetry employed for this shelxl refinement is uniquely defined
by the following loop, which should always be used as a source of
symmetry information in preference to the above space-group names.
They are only intended as comments.
;
_shelx_estimated_absorpt_t_min 0.539
_shelx_estimated_absorpt_t_max 0.660

loop_
_space_group_symop_operation_xyz
'x, y, z'
'-x, y, -z+1/2'
'x+1/2, y+1/2, z'
'-x+1/2, y+1/2, -z+1/2'
'-x, -y, -z'
'x, -y, z-1/2'
'-x+1/2, -y+1/2, -z'
'x+1/2, -y+1/2, z-1/2'

loop_
_atom_site_label
_atom_site_type_symbol
_atom_site_fract_x
_atom_site_fract_y
_atom_site_fract_z
_atom_site_U_iso_or_equiv
_atom_site_adp_type
_atom_site_occupancy
_atom_site_site_symmetry_order
_atom_site_calc_flag
_atom_site_refinement_flags_posn
_atom_site_refinement_flags_adp
Dy1 Dy 0.93636(2) 0.03016(3) 0.94584(2) 0.03636(15) Uani 1 1 d . .
N1 N 0.9264(2) 0.2525(6) 0.9289(3) 0.0396(14) Uani 1 1 d . .
N2 N 0.8935(2) 0.2890(6) 0.8720(3) 0.0460(15) Uani 1 1 d . .
H2 H 0.8906 0.3642 0.8585 0.055 Uiso 1 1 calc R U
N3 N 1.0520(3) 0.1812(9) 0.8357(4) 0.072(2) Uani 1 1 d . .
O1 O 1.00118(16) 0.1214(4) 1.0221(2) 0.0388(11) Uani 1 1 d . .
O2 O 0.87353(18) 0.0864(5) 0.8615(2) 0.0494(12) Uani 1 1 d . .
O3 O 1.06364(19) 0.1323(5) 1.1367(2) 0.0464(12) Uani 1 1 d . .
O4 O 0.8519(2) 0.4392(5) 0.7831(3) 0.0674(17) Uani 1 1 d . .
O5 O 0.9945(2) 0.0867(6) 0.8804(2) 0.0536(13) Uani 1 1 d . .
O6 O 0.89592(19) 0.0917(5) 1.0213(2) 0.0483(12) Uani 1 1 d . .
O7 O 0.88710(19) -0.1309(4) 0.9641(2) 0.0485(13) Uani 1 1 d . .
C1 C 0.9757(3) 0.3324(7) 1.0299(4) 0.0441(18) Uani 1 1 d . .
C2 C 1.0034(3) 0.2284(7) 1.0545(3) 0.0377(16) Uani 1 1 d . .
C3 C 1.0353(3) 0.2387(6) 1.1153(3) 0.0407(17) Uani 1 1 d . .
C4 C 1.0381(3) 0.3409(8) 1.1518(4) 0.060(2) Uani 1 1 d . .
H4 H 1.0592 0.3427 1.1930 0.072 Uiso 1 1 calc R U
C5 C 1.0095(4) 0.4435(8) 1.1273(5) 0.070(3) Uani 1 1 d . .
H5 H 1.0112 0.5150 1.1520 0.084 Uiso 1 1 calc R U
C6 C 0.9791(3) 0.4397(7) 1.0679(5) 0.059(2) Uani 1 1 d . .
H6 H 0.9600 0.5090 1.0516 0.071 Uiso 1 1 calc R U
C7 C 0.9424(3) 0.3420(7) 0.9667(4) 0.0427(17) Uani 1 1 d . .
H7 H 0.9317 0.4209 0.9523 0.051 Uiso 1 1 calc R U
C8 C 0.8674(3) 0.1974(7) 0.8413(3) 0.0399(17) Uani 1 1 d . .
C9 C 0.8286(3) 0.2254(7) 0.7831(3) 0.0374(16) Uani 1 1 d . .
C10 C 0.8218(3) 0.3440(8) 0.7570(3) 0.0474(19) Uani 1 1 d . .
C11 C 0.7836(3) 0.3649(9) 0.7031(4) 0.058(2) Uani 1 1 d . .
H11 H 0.7795 0.4442 0.6857 0.070 Uiso 1 1 calc R U
C12 C 0.7517(3) 0.2745(9) 0.6745(4) 0.061(2) Uani 1 1 d . .
H12 H 0.7260 0.2911 0.6382 0.073 Uiso 1 1 calc R U
C13 C 0.7580(3) 0.1575(9) 0.7001(4) 0.059(2) Uani 1 1 d . .
H13 H 0.7365 0.0938 0.6813 0.071 Uiso 1 1 calc R U
C14 C 0.7961(3) 0.1353(7) 0.7534(4) 0.0493(19) Uani 1 1 d . .
H14 H 0.8000 0.0556 0.7702 0.059 Uiso 1 1 calc R U
C15 C 1.1005(4) 0.1449(10) 1.1951(4) 0.096(4) Uani 1 1 d . U
H15A H 1.1179 0.0677 1.2059 0.144 Uiso 1 1 calc R U
H15B H 1.1245 0.2077 1.1905 0.144 Uiso 1 1 calc R U
H15C H 1.0840 0.1681 1.2288 0.144 Uiso 1 1 calc R U
C16 C 0.8759(3) 0.2421(8) 1.1134(4) 0.057(2) Uani 1 1 d . .
H16 H 0.9039 0.2576 1.0962 0.068 Uiso 1 1 calc R U
C17 C 0.8636(4) 0.3261(8) 1.1563(4) 0.070(3) Uani 1 1 d . .
H17 H 0.8822 0.3986 1.1665 0.084 Uiso 1 1 calc R U
C18 C 0.8231(4) 0.3005(8) 1.1837(4) 0.065(3) Uani 1 1 d . .
H18 H 0.8148 0.3546 1.2136 0.079 Uiso 1 1 calc R U
C19 C 0.7953(3) 0.1952(9) 1.1665(4) 0.067(3) Uani 1 1 d . .
H19 H 0.7675 0.1784 1.1840 0.080 Uiso 1 1 calc R U
C20 C 0.8081(3) 0.1158(9) 1.1245(4) 0.059(2) Uani 1 1 d . .
H20 H 0.7894 0.0434 1.1142 0.071 Uiso 1 1 calc R U
C21 C 0.8484(3) 0.1389(7) 1.0960(3) 0.0397(17) Uani 1 1 d . .
C22 C 0.8644(3) 0.0517(7) 1.0507(3) 0.0407(17) Uani 1 1 d . .
C23 C 0.8444(3) -0.0668(7) 1.0427(4) 0.051(2) Uani 1 1 d . .
H23 H 0.8208 -0.0891 1.0664 0.061 Uiso 1 1 calc R U
C24 C 0.8576(3) -0.1550(7) 1.0011(3) 0.0398(17) Uani 1 1 d . .
C25 C 0.8375(3) -0.2802(7) 0.9987(3) 0.0411(17) Uani 1 1 d . .
C26 C 0.8068(4) -0.3237(8) 1.0381(4) 0.067(3) Uani 1 1 d . .
H26 H 0.7962 -0.2695 1.0663 0.080 Uiso 1 1 calc R U
C27 C 0.7921(4) -0.4438(9) 1.0360(5) 0.079(3) Uani 1 1 d . .
H27 H 0.7739 -0.4725 1.0652 0.095 Uiso 1 1 calc R U
C28 C 0.8032(4) -0.5208(8) 0.9931(5) 0.074(3) Uani 1 1 d . .
H28 H 0.7913 -0.6018 0.9910 0.088 Uiso 1 1 calc R U
C29 C 0.8323(3) -0.4821(8) 0.9514(5) 0.061(2) Uani 1 1 d . .
H29 H 0.8398 -0.5360 0.9209 0.073 Uiso 1 1 calc R U
C30 C 0.8496(3) -0.3649(8) 0.9558(4) 0.055(2) Uani 1 1 d . .
H30 H 0.8704 -0.3398 0.9290 0.066 Uiso 1 1 calc R U
C31 C 1.0211(4) 0.1747(11) 0.8746(5) 0.078(3) Uani 1 1 d . .
H31 H 1.0193 0.2435 0.9001 0.094 Uiso 1 1 calc R U
C32 C 1.0809(5) 0.2952(12) 0.8336(8) 0.132(5) Uani 1 1 d . .
H32A H 1.1017 0.2859 0.8030 0.198 Uiso 1 1 calc R U
H32B H 1.0578 0.3629 0.8209 0.198 Uiso 1 1 calc R U
H32C H 1.1022 0.3114 0.8755 0.198 Uiso 1 1 calc R U
C33 C 1.0633(4) 0.0819(13) 0.8001(5) 0.096(3) Uani 1 1 d . .
H33A H 1.0421 0.0128 0.8045 0.144 Uiso 1 1 d R U
H33B H 1.0984 0.0593 0.8156 0.144 Uiso 1 1 d R U
H33C H 1.0574 0.1050 0.7555 0.144 Uiso 1 1 d R U

loop_
_atom_site_aniso_label
_atom_site_aniso_U_11
_atom_site_aniso_U_22
_atom_site_aniso_U_33
_atom_site_aniso_U_23
_atom_site_aniso_U_13
_atom_site_aniso_U_12
Dy1 0.0406(2) 0.0324(2) 0.0386(2) -0.00211(15) 0.01419(14) 0.00066(15)
N1 0.034(3) 0.042(4) 0.042(3) 0.000(3) 0.009(3) -0.002(3)
N2 0.045(4) 0.032(3) 0.061(4) 0.006(3) 0.010(3) 0.001(3)
N3 0.053(4) 0.106(7) 0.066(5) 0.016(5) 0.031(4) 0.007(4)
O1 0.041(3) 0.039(3) 0.039(3) -0.010(2) 0.012(2) 0.003(2)
O2 0.044(3) 0.042(3) 0.059(3) -0.005(3) 0.005(2) -0.004(2)
O3 0.056(3) 0.044(3) 0.038(3) -0.004(2) 0.008(2) 0.006(2)
O4 0.086(4) 0.037(3) 0.069(4) 0.002(3) -0.003(3) -0.011(3)
O5 0.059(3) 0.050(3) 0.056(3) 0.002(3) 0.023(3) -0.010(3)
O6 0.055(3) 0.046(3) 0.053(3) -0.011(3) 0.032(3) -0.005(3)
O7 0.062(3) 0.035(3) 0.057(3) -0.010(2) 0.030(3) -0.009(2)
C1 0.042(4) 0.035(4) 0.054(5) -0.007(4) 0.009(4) -0.002(3)
C2 0.038(4) 0.040(4) 0.038(4) 0.002(3) 0.015(3) 0.000(3)
C3 0.050(4) 0.031(4) 0.043(4) -0.001(3) 0.015(3) -0.003(3)
C4 0.073(6) 0.045(5) 0.056(5) -0.014(4) 0.004(4) 0.004(4)
C5 0.087(7) 0.047(6) 0.067(6) -0.020(4) -0.003(5) 0.013(5)
C6 0.056(5) 0.037(5) 0.079(6) -0.017(4) 0.005(5) 0.001(4)
C7 0.038(4) 0.035(4) 0.056(5) 0.003(4) 0.012(4) 0.003(3)
C8 0.042(4) 0.028(4) 0.055(5) -0.003(3) 0.023(4) -0.002(3)
C9 0.037(4) 0.042(4) 0.035(4) -0.003(3) 0.011(3) 0.000(3)
C10 0.047(4) 0.058(5) 0.039(4) -0.001(4) 0.014(3) 0.004(4)
C11 0.070(6) 0.061(6) 0.042(5) 0.010(4) 0.010(4) 0.012(4)
C12 0.058(5) 0.074(7) 0.043(5) -0.004(5) -0.004(4) 0.007(5)
C13 0.049(5) 0.074(7) 0.050(5) -0.016(5) 0.005(4) -0.008(4)
C14 0.046(4) 0.043(5) 0.059(5) 0.000(4) 0.011(4) 0.008(4)
C15 0.133(9) 0.081(7) 0.047(5) -0.018(5) -0.036(6) 0.036(6)
C16 0.073(6) 0.046(5) 0.062(5) -0.003(4) 0.035(5) 0.000(4)
C17 0.106(8) 0.052(6) 0.062(6) -0.003(4) 0.037(5) 0.001(5)
C18 0.104(7) 0.052(6) 0.051(5) 0.002(4) 0.041(5) 0.024(5)
C19 0.065(6) 0.074(7) 0.076(6) -0.007(5) 0.046(5) 0.009(5)
C20 0.059(5) 0.064(6) 0.061(5) -0.014(4) 0.028(4) -0.003(4)
C21 0.040(4) 0.041(4) 0.040(4) 0.003(3) 0.013(3) 0.007(3)
C22 0.043(4) 0.040(5) 0.039(4) -0.002(3) 0.009(3) 0.006(3)
C23 0.057(5) 0.045(5) 0.059(5) -0.008(4) 0.031(4) -0.015(4)
C24 0.036(4) 0.039(4) 0.043(4) 0.000(3) 0.007(3) 0.003(3)
C25 0.044(4) 0.040(4) 0.038(4) -0.003(3) 0.006(3) 0.001(3)
C26 0.092(7) 0.057(6) 0.059(6) -0.015(4) 0.034(5) -0.024(5)
C27 0.115(9) 0.062(7) 0.069(6) -0.008(5) 0.038(6) -0.042(6)
C28 0.074(6) 0.039(5) 0.098(8) 0.005(5) -0.001(6) -0.019(5)
C29 0.060(5) 0.039(5) 0.085(7) -0.022(5) 0.020(5) -0.002(4)
C30 0.045(5) 0.046(5) 0.075(6) -0.005(4) 0.018(4) 0.005(4)
C31 0.074(7) 0.087(8) 0.082(7) 0.008(6) 0.037(6) 0.018(6)
C32 0.140(12) 0.093(10) 0.193(15) 0.031(9) 0.099(11) -0.008(8)
C33 0.092(8) 0.114(10) 0.076(8) -0.003(7) 0.008(6) 0.011(7)

loop_
_atom_type_symbol
_atom_type_description
_atom_type_scat_dispersion_real
_atom_type_scat_dispersion_imag
_atom_type_scat_source
C C 0.0033 0.0016 'International Tables Vol C Tables 4.2.6.8 and 6.1.1.4'
H H 0.0000 0.0000 'International Tables Vol C Tables 4.2.6.8 and 6.1.1.4'
N N 0.0061 0.0033 'International Tables Vol C Tables 4.2.6.8 and 6.1.1.4'
O O 0.0106 0.0060 'International Tables Vol C Tables 4.2.6.8 and 6.1.1.4'
Dy Dy -0.1892 4.4098 'International Tables Vol C Tables 4.2.6.8 and 6.1.1.4'

loop_
_geom_angle_atom_site_label_1
_geom_angle_atom_site_label_2
_geom_angle_atom_site_label_3
_geom_angle
_geom_angle_site_symmetry_1
_geom_angle_site_symmetry_3
O6 Dy1 O2 95.24(19) . .
O6 Dy1 O7 72.80(18) . .
O2 Dy1 O7 88.9(2) . .
O6 Dy1 O1 77.52(17) . .
O2 Dy1 O1 138.86(19) . .
O7 Dy1 O1 125.54(17) . .
O6 Dy1 O1 115.81(18) . 5_757
O2 Dy1 O1 141.49(17) . 5_757
O7 Dy1 O1 79.85(18) . 5_757
O1 Dy1 O1 73.51(18) . 5_757
O6 Dy1 O5 146.2(2) . .
O2 Dy1 O5 86.56(19) . .
O7 Dy1 O5 141.02(18) . .
O1 Dy1 O5 79.11(18) . .
O1 Dy1 O5 79.92(18) 5_757 .
O6 Dy1 N1 76.04(19) . .
O2 Dy1 N1 65.03(19) . .
O7 Dy1 N1 136.96(18) . .
O1 Dy1 N1 73.97(18) . .
O1 Dy1 N1 141.49(17) 5_757 .
O5 Dy1 N1 74.20(19) . .
O6 Dy1 O3 142.81(18) . 5_757
O2 Dy1 O3 75.45(18) . 5_757
O7 Dy1 O3 71.13(17) . 5_757
O1 Dy1 O3 132.40(16) . 5_757
O1 Dy1 O3 66.05(16) 5_757 5_757
O5 Dy1 O3 70.27(18) . 5_757
N1 Dy1 O3 127.57(18) . 5_757
O6 Dy1 Dy1 97.97(14) . 5_757
O2 Dy1 Dy1 163.41(13) . 5_757
O7 Dy1 Dy1 104.52(14) . 5_757
O1 Dy1 Dy1 36.95(11) . 5_757
O1 Dy1 Dy1 36.56(11) 5_757 5_757
O5 Dy1 Dy1 76.88(14) . 5_757
N1 Dy1 Dy1 108.60(13) . 5_757
O3 Dy1 Dy1 99.46(11) 5_757 5_757
C7 N1 N2 113.3(6) . .
C7 N1 Dy1 130.3(5) . .
N2 N1 Dy1 116.0(4) . .
C8 N2 N1 112.7(6) . .
C8 N2 H2 123.6 . .
N1 N2 H2 123.6 . .
C31 N3 C33 124.0(10) . .
C31 N3 C32 119.2(10) . .
C33 N3 C32 116.5(9) . .
C2 O1 Dy1 131.7(4) . .
C2 O1 Dy1 120.7(4) . 5_757
Dy1 O1 Dy1 106.49(18) . 5_757
C8 O2 Dy1 122.7(5) . .
C3 O3 C15 115.4(6) . .
C3 O3 Dy1 116.1(4) . 5_757
C15 O3 Dy1 125.4(5) . 5_757
C31 O5 Dy1 137.5(6) . .
C22 O6 Dy1 139.5(5) . .
C24 O7 Dy1 137.4(5) . .
C2 C1 C6 119.6(7) . .
C2 C1 C7 125.4(7) . .
C6 C1 C7 115.1(7) . .
O1 C2 C1 123.3(6) . .
O1 C2 C3 119.7(6) . .
C1 C2 C3 117.0(7) . .
C4 C3 C2 123.2(7) . .
C4 C3 O3 122.3(7) . .
C2 C3 O3 114.5(6) . .
C3 C4 C5 119.3(8) . .
C3 C4 H4 120.4 . .
C5 C4 H4 120.4 . .
C6 C5 C4 119.8(8) . .
C6 C5 H5 120.1 . .
C4 C5 H5 120.1 . .
C5 C6 C1 121.0(8) . .
C5 C6 H6 119.5 . .
C1 C6 H6 119.5 . .
N1 C7 C1 125.9(7) . .
N1 C7 H7 117.0 . .
C1 C7 H7 117.0 . .
O2 C8 N2 122.3(7) . .
O2 C8 C9 119.7(6) . .
N2 C8 C9 117.9(7) . .
C14 C9 C10 117.3(7) . .
C14 C9 C8 120.3(7) . .
C10 C9 C8 122.3(6) . .
O4 C10 C11 118.9(8) . .
O4 C10 C9 121.7(7) . .
C11 C10 C9 119.4(8) . .
C12 C11 C10 122.3(9) . .
C12 C11 H11 118.8 . .
C10 C11 H11 118.8 . .
C11 C12 C13 118.7(8) . .
C11 C12 H12 120.7 . .
C13 C12 H12 120.7 . .
C14 C13 C12 119.6(8) . .
C14 C13 H13 120.2 . .
C12 C13 H13 120.2 . .
C9 C14 C13 122.7(8) . .
C9 C14 H14 118.6 . .
C13 C14 H14 118.6 . .
O3 C15 H15A 109.5 . .
O3 C15 H15B 109.5 . .
H15A C15 H15B 109.5 . .
O3 C15 H15C 109.5 . .
H15A C15 H15C 109.5 . .
H15B C15 H15C 109.5 . .
C21 C16 C17 121.9(8) . .
C21 C16 H16 119.1 . .
C17 C16 H16 119.1 . .
C18 C17 C16 118.9(9) . .
C18 C17 H17 120.6 . .
C16 C17 H17 120.6 . .
C19 C18 C17 119.5(8) . .
C19 C18 H18 120.2 . .
C17 C18 H18 120.2 . .
C20 C19 C18 120.1(8) . .
C20 C19 H19 120.0 . .
C18 C19 H19 120.0 . .
C19 C20 C21 121.8(8) . .
C19 C20 H20 119.1 . .
C21 C20 H20 119.1 . .
C16 C21 C20 117.7(7) . .
C16 C21 C22 119.0(7) . .
C20 C21 C22 123.2(7) . .
O6 C22 C23 123.6(7) . .
O6 C22 C21 116.2(6) . .
C23 C22 C21 120.2(7) . .
C22 C23 C24 123.8(7) . .
C22 C23 H23 118.1 . .
C24 C23 H23 118.1 . .
O7 C24 C23 122.7(7) . .
O7 C24 C25 116.7(6) . .
C23 C24 C25 120.5(7) . .
C30 C25 C26 116.1(7) . .
C30 C25 C24 119.7(7) . .
C26 C25 C24 124.2(7) . .
C27 C26 C25 120.9(9) . .
C27 C26 H26 119.6 . .
C25 C26 H26 119.6 . .
C28 C27 C26 121.0(9) . .
C28 C27 H27 119.5 . .
C26 C27 H27 119.5 . .
C27 C28 C29 120.6(8) . .
C27 C28 H28 119.7 . .
C29 C28 H28 119.7 . .
C30 C29 C28 118.8(8) . .
C30 C29 H29 120.6 . .
C28 C29 H29 120.6 . .
C29 C30 C25 122.4(8) . .
C29 C30 H30 118.8 . .
C25 C30 H30 118.8 . .
O5 C31 N3 125.8(11) . .
O5 C31 H31 117.1 . .
N3 C31 H31 117.1 . .
N3 C32 H32A 109.5 . .
N3 C32 H32B 109.5 . .
H32A C32 H32B 109.5 . .
N3 C32 H32C 109.5 . .
H32A C32 H32C 109.5 . .
H32B C32 H32C 109.5 . .
N3 C33 H33A 109.6 . .
N3 C33 H33B 109.4 . .
H33A C33 H33B 109.5 . .
N3 C33 H33C 109.5 . .
H33A C33 H33C 109.5 . .
H33B C33 H33C 109.5 . .

loop_
_geom_bond_atom_site_label_1
_geom_bond_atom_site_label_2
_geom_bond_distance
_geom_bond_site_symmetry_2
Dy1 O6 2.244(5) .
Dy1 O2 2.251(5) .
Dy1 O7 2.279(5) .
Dy1 O1 2.315(4) .
Dy1 O1 2.337(4) 5_757
Dy1 O5 2.409(5) .
Dy1 N1 2.437(6) .
Dy1 O3 2.486(5) 5_757
Dy1 Dy1 3.7269(18) 5_757
N1 C7 1.270(9) .
N1 N2 1.384(8) .
N2 C8 1.301(9) .
N2 H2 0.8600 .
N3 C31 1.306(11) .
N3 C33 1.390(13) .
N3 C32 1.465(14) .
O1 C2 1.342(8) .
O1 Dy1 2.336(4) 5_757
O2 C8 1.273(8) .
O3 C3 1.399(8) .
O3 C15 1.410(9) .
O3 Dy1 2.486(5) 5_757
O4 C10 1.348(10) .
O5 C31 1.214(12) .
O6 C22 1.244(8) .
O7 C24 1.272(8) .
C1 C2 1.384(10) .
C1 C6 1.406(10) .
C1 C7 1.439(10) .
C2 C3 1.385(10) .
C3 C4 1.344(10) .
C4 C5 1.384(12) .
C4 H4 0.9300 .
C5 C6 1.341(12) .
C5 H5 0.9300 .
C6 H6 0.9300 .
C7 H7 0.9300 .
C8 C9 1.458(10) .
C9 C14 1.365(10) .
C9 C10 1.393(11) .
C10 C11 1.374(10) .
C11 C12 1.351(12) .
C11 H11 0.9300 .
C12 C13 1.372(12) .
C12 H12 0.9300 .
C13 C14 1.365(10) .
C13 H13 0.9300 .
C14 H14 0.9300 .
C15 H15A 0.9600 .
C15 H15B 0.9600 .
C15 H15C 0.9600 .
C16 C21 1.344(11) .
C16 C17 1.382(11) .
C16 H16 0.9300 .
C17 C18 1.380(12) .
C17 H17 0.9300 .
C18 C19 1.367(13) .
C18 H18 0.9300 .
C19 C20 1.342(11) .
C19 H19 0.9300 .
C20 C21 1.387(10) .
C20 H20 0.9300 .
C21 C22 1.483(10) .
C22 C23 1.385(10) .
C23 C24 1.404(10) .
C23 H23 0.9300 .
C24 C25 1.455(10) .
C25 C30 1.386(10) .
C25 C26 1.392(11) .
C26 C27 1.356(12) .
C26 H26 0.9300 .
C27 C28 1.322(14) .
C27 H27 0.9300 .
C28 C29 1.379(14) .
C28 H28 0.9300 .
C29 C30 1.346(11) .
C29 H29 0.9300 .
C30 H30 0.9300 .
C31 H31 0.9300 .
C32 H32A 0.9600 .
C32 H32B 0.9600 .
C32 H32C 0.9600 .
C33 H33A 0.9600 .
C33 H33B 0.9600 .
C33 H33C 0.9600 .

loop_
_geom_torsion_atom_site_label_1
_geom_torsion_atom_site_label_2
_geom_torsion_atom_site_label_3
_geom_torsion_atom_site_label_4
_geom_torsion
_geom_torsion_site_symmetry_1
C7 N1 N2 C8 -163.5(6) .
Dy1 N1 N2 C8 9.6(7) .
Dy1 O1 C2 C1 -30.2(9) .
Dy1 O1 C2 C1 163.6(5) 5_757
Dy1 O1 C2 C3 151.0(5) .
Dy1 O1 C2 C3 -15.1(8) 5_757
C6 C1 C2 O1 178.1(7) .
C7 C1 C2 O1 -1.8(11) .
C6 C1 C2 C3 -3.1(11) .
C7 C1 C2 C3 177.0(7) .
O1 C2 C3 C4 -177.3(7) .
C1 C2 C3 C4 3.8(11) .
O1 C2 C3 O3 1.1(9) .
C1 C2 C3 O3 -177.8(6) .
C15 O3 C3 C4 -8.4(11) .
Dy1 O3 C3 C4 -169.6(6) 5_757
C15 O3 C3 C2 173.2(7) .
Dy1 O3 C3 C2 12.0(7) 5_757
C2 C3 C4 C5 -2.5(13) .
O3 C3 C4 C5 179.3(8) .
C3 C4 C5 C6 0.3(15) .
C4 C5 C6 C1 0.3(15) .
C2 C1 C6 C5 1.1(13) .
C7 C1 C6 C5 -178.9(8) .
N2 N1 C7 C1 178.0(6) .
Dy1 N1 C7 C1 6.1(10) .
C2 C1 C7 N1 13.3(12) .
C6 C1 C7 N1 -166.6(7) .
Dy1 O2 C8 N2 -7.7(9) .
Dy1 O2 C8 C9 174.8(4) .
N1 N2 C8 O2 -2.0(9) .
N1 N2 C8 C9 175.5(5) .
O2 C8 C9 C14 5.5(10) .
N2 C8 C9 C14 -172.0(7) .
O2 C8 C9 C10 -176.9(6) .
N2 C8 C9 C10 5.5(10) .
C14 C9 C10 O4 179.7(7) .
C8 C9 C10 O4 2.0(11) .
C14 C9 C10 C11 -0.5(10) .
C8 C9 C10 C11 -178.1(7) .
O4 C10 C11 C12 -179.5(8) .
C9 C10 C11 C12 0.6(12) .
C10 C11 C12 C13 -0.4(13) .
C11 C12 C13 C14 -0.1(13) .
C10 C9 C14 C13 0.1(11) .
C8 C9 C14 C13 177.8(7) .
C12 C13 C14 C9 0.2(12) .
C21 C16 C17 C18 2.5(14) .
C16 C17 C18 C19 -1.9(14) .
C17 C18 C19 C20 1.6(15) .
C18 C19 C20 C21 -1.8(14) .
C17 C16 C21 C20 -2.6(13) .
C17 C16 C21 C22 -178.8(8) .
C19 C20 C21 C16 2.3(13) .
C19 C20 C21 C22 178.4(8) .
Dy1 O6 C22 C23 2.6(12) .
Dy1 O6 C22 C21 -177.2(5) .
C16 C21 C22 O6 -14.5(10) .
C20 C21 C22 O6 169.5(7) .
C16 C21 C22 C23 165.8(8) .
C20 C21 C22 C23 -10.3(11) .
O6 C22 C23 C24 0.5(12) .
C21 C22 C23 C24 -179.8(7) .
Dy1 O7 C24 C23 5.6(11) .
Dy1 O7 C24 C25 -174.4(5) .
C22 C23 C24 O7 -4.2(12) .
C22 C23 C24 C25 175.8(7) .
O7 C24 C25 C30 -2.2(10) .
C23 C24 C25 C30 177.9(7) .
O7 C24 C25 C26 176.7(7) .
C23 C24 C25 C26 -3.3(11) .
C30 C25 C26 C27 3.1(13) .
C24 C25 C26 C27 -175.8(9) .
C25 C26 C27 C28 -5.2(17) .
C26 C27 C28 C29 3.3(17) .
C27 C28 C29 C30 0.7(15) .
C28 C29 C30 C25 -2.8(14) .
C26 C25 C30 C29 0.9(12) .
C24 C25 C30 C29 179.8(8) .
Dy1 O5 C31 N3 177.0(6) .
C33 N3 C31 O5 -7.7(16) .
C32 N3 C31 O5 178.9(10) .
